data_2010796
loop_
_publ_author_name
'Graetsch, Heribert'

_publ_section_title
;
 Two forms of aluminium phosphate tridymite from X-ray powder data
;
_journal_issue 4
_journal_name_full 'Acta Crystallographica Section C'
_journal_page_first 401
_journal_page_last 403
_journal_paper_doi 10.1107/S0108270199015164
_journal_volume 56
_journal_year 2000
_chemical_formula_iupac 'Al P O4'
_chemical_formula_moiety 'Al P O4'
_chemical_formula_structural 'Al P O4'
_chemical_formula_sum 'Al O4 P'
_chemical_formula_weight 121.95
_chemical_name_systematic
;
aluminum phosphate
;
_space_group_IT_number 7
_symmetry_cell_setting monoclinic
_symmetry_space_group_name_Hall 'P -2yc'
_symmetry_space_group_name_H-M 'P 1 c 1'
_cell_angle_alpha 90.0
_cell_angle_beta 117.8164(13)
_cell_angle_gamma 90.0
_cell_formula_units_Z 48
_cell_length_a 37.3863(16)
_cell_length_b 5.0455(2)
_cell_length_c 26.2217(10)
_cell_measurement_reflns_used 3075
_cell_measurement_temperature 295
_cell_measurement_theta_max 42.5
_cell_measurement_theta_min 7.5
_cell_volume 4374.7(3)
_computing_cell_refinement 'GSAS (Larson & von Dreele, 1994)'
_computing_data_collection 'DIFFRAC-AT V3.0)'
_computing_data_reduction GSAS
_computing_molecular_graphics 'WATOMS 3.0 (E. Dowty, 1994)'
_computing_publication_material 'WINWORD 6.0'
_computing_structure_refinement GSAS
_computing_structure_solution GSAS
_diffrn_ambient_temperature 295
_diffrn_measurement_device_type 'Siemens D5000'
_diffrn_measurement_method \q-2\q
_diffrn_radiation_monochromator 'primary Ge(111) monochromator'
_diffrn_reflns_limit_h_max 33
_diffrn_reflns_limit_h_min 0
_diffrn_reflns_limit_k_max 5
_diffrn_reflns_limit_k_min 0
_diffrn_reflns_limit_l_max 23
_diffrn_reflns_limit_l_min -23
_diffrn_reflns_number 3075
_diffrn_reflns_theta_max 42.5
_exptl_absorpt_coefficient_mu 8.027
_exptl_absorpt_correction_type none
_exptl_crystal_density_diffrn 2.2220(10)
_exptl_crystal_density_method 'not measured'
_exptl_crystal_F_000 2880
_refine_diff_density_max .893
_refine_diff_density_min -.783
_refine_ls_extinction_method none
_refine_ls_goodness_of_fit_all 1.79
_refine_ls_goodness_of_fit_obs 1.79
_refine_ls_hydrogen_treatment noref
_refine_ls_matrix_type fullcycle
_refine_ls_number_constraints 576
_refine_ls_number_parameters 459
_refine_ls_number_reflns 3075
_refine_ls_R_factor_obs .0727
_refine_ls_shift/su_max .01
_refine_ls_structure_factor_coef Inet
_refine_ls_weighting_details 'w = 1/[Y(obs)]**1/2'
_refine_ls_weighting_scheme calc
_reflns_number_observed 3075
_reflns_number_total 3075
_reflns_observed_criterion none
_cod_data_source_file br1269.cif
_cod_data_source_block monoclinic-AlPO4
_cod_depositor_comments
;
The following automatic conversions were performed:

'_refine_ls_weighting_scheme' value '1/[Y(obs)]**1/2' was changed to
'calc'. New tag '_refine_ls_weighting_details' was created. The value
of the new tag was set to 'w = 1/[Y(obs)]**1/2'.

Automatic conversion script
Id: cif_fix_values 3143 2015-03-26 13:38:13Z robertas 
;
_cod_original_cell_volume 4374.7(4)
_cod_original_sg_symbol_H-M 'P c'
_cod_database_code 2010796

loop_
_symmetry_equiv_pos_site_id
_symmetry_equiv_pos_as_xyz
1 x,y,z
2 x,-y,z+1/2

loop_
_atom_site_label
_atom_site_fract_x
_atom_site_fract_y
_atom_site_fract_z
_atom_site_U_iso_or_equiv
_atom_site_thermal_displace_type
_atom_site_occupancy
_atom_site_type_symbol
Al1 .0100000 .1840(16) .0380000 .0147(4) Uiso 1 Al
Al2 .0163(4) .6937(19) .1993(4) .0147(4) Uiso 1 Al
Al3 .0277(3) .1944(19) .3761(5) .0147(4) Uiso 1 Al
Al4 .1361(4) .6984(19) .0651(7) .0147(4) Uiso 1 Al
Al5 .1461(3) .3193(19) .2366(7) .0147(4) Uiso 1 Al
Al6 .1476(4) .7877(17) .3954(7) .0147(4) Uiso 1 Al
Al7 .2583(4) .8197(16) .0294(7) .0147(4) Uiso 1 Al
Al8 .2673(4) .2706(19) .1960(7) .0147(4) Uiso 1 Al
Al9 .2784(3) .6977(18) .3717(7) .0147(4) Uiso 1 Al
Al10 .3846(4) .209(2) .0688(6) .0147(4) Uiso 1 Al
Al11 .3951(4) .6477(17) .2405(7) .0147(4) Uiso 1 Al
Al12 .3996(3) .2024(17) .4014(7) .0147(4) Uiso 1 Al
Al13 .5069(4) .2940(16) .0357(7) .0147(4) Uiso 1 Al
Al14 .5163(4) .7202(19) .2028(7) .0147(4) Uiso 1 Al
Al15 .5248(4) .2934(18) .3761(7) .0147(4) Uiso 1 Al
Al16 .6331(4) .7944(18) .0628(6) .0147(4) Uiso 1 Al
Al17 .6448(4) .3167(18) .2337(6) .0147(4) Uiso 1 Al
Al18 .6469(4) .7045(16) .3953(6) .0147(4) Uiso 1 Al
Al19 .7591(4) .6748(16) .0356(7) .0147(4) Uiso 1 Al
Al20 .7669(3) .2008(19) .1995(7) .0147(4) Uiso 1 Al
Al21 .7755(4) .6979(19) .3743(6) .0147(4) Uiso 1 Al
Al22 .8830(4) .2937(19) .0621(7) .0147(4) Uiso 1 Al
Al23 .8962(3) .8195(19) .2335(8) .0147(4) Uiso 1 Al
Al24 .8987(3) .2091(17) .3957(6) .0147(4) Uiso 1 Al
P1 .10500(19) .2108(19) .1010(6) .0147(4) Uiso 1 P
P2 .1094(4) .8176(19) .2625(8) .0147(4) Uiso 1 P
P3 .1222(4) .2839(19) .4369(7) .0147(4) Uiso 1 P
P4 .2292(4) .765(2) .1215(7) .0147(4) Uiso 1 P
P5 .2419(3) .1980(18) .2972(6) .0147(4) Uiso 1 P
P6 .2393(4) .6826(16) .4523(7) .0147(4) Uiso 1 P
P7 .3522(3) .6996(18) .1012(7) .0147(4) Uiso 1 P
P8 .3613(4) .1468(18) .2699(7) .0147(4) Uiso 1 P
P9 .3733(3) .7057(18) .4401(6) .0147(4) Uiso 1 P
P10 .4766(3) .2202(19) .1301(7) .0147(4) Uiso 1 P
P11 .4903(4) .7936(17) .3020(7) .0147(4) Uiso 1 P
P12 .4892(4) .2025(15) .4597(7) .0147(4) Uiso 1 P
P13 .6017(4) .2926(17) .0965(6) .0147(4) Uiso 1 P
P14 .6100(4) .8198(18) .2623(7) .0147(4) Uiso 1 P
P15 .6190(4) .2062(18) .4340(6) .0147(4) Uiso 1 P
P16 .7270(3) .701(2) .1261(7) .0147(4) Uiso 1 P
P17 .7411(4) .1977(18) .2996(6) .0147(4) Uiso 1 P
P18 .7398(4) .8242(16) .4585(7) .0147(4) Uiso 1 P
P19 .8530(4) .7948(17) .0964(8) .0147(4) Uiso 1 P
P20 .8611(3) .3194(19) .2615(7) .0147(4) Uiso 1 P
P21 .8704(4) .7087(18) .4342(6) .0147(4) Uiso 1 P
P22 .9763(3) .194(2) .1263(4) .0147(4) Uiso 1 P
P23 .9924(3) .6944(19) .3011(4) .0147(4) Uiso 1 P
P24 .9921(2) .3159(16) .4607(3) .0147(4) Uiso 1 P
O1 .0022(3) -.1397(18) .0127(4) .0147(4) Uiso 1 O
O2 -.0039(4) .3953(18) -.02030(19) .0147(4) Uiso 1 O
O3 -.0188(3) .2464(19) .0728(5) .0147(4) Uiso 1 O
O4 -.0148(5) -.096(2) .1439(5) .0147(4) Uiso 1 O
O5 .0052(4) .368(2) .1760(5) .0147(4) Uiso 1 O
O6 .0093(5) .743(2) .2593(6) .0147(4) Uiso 1 O
O7 .0142(5) -.131(2) .3543(5) .0147(4) Uiso 1 O
O8 -.0021(4) .405(2) .3199(5) .0147(4) Uiso 1 O
O9 .0209(4) .260(2) .4359(5) .0147(4) Uiso 1 O
O10 .06060(11) .234(3) .0860(4) .0147(4) Uiso 1 O
O11 .0663(4) .757(3) .2170(7) .0147(4) Uiso 1 O
O12 .0780(4) .242(3) .3936(7) .0147(4) Uiso 1 O
O13 .1138(5) -.073(2) .0908(9) .0147(4) Uiso 1 O
O14 .1142(5) .391(2) .0619(7) .0147(4) Uiso 1 O
O15 .1311(3) .287(3) .1637(6) .0147(4) Uiso 1 O
O16 .1185(5) .108(2) .2570(10) .0147(4) Uiso 1 O
O17 .1385(4) .643(2) .2520(11) .0147(4) Uiso 1 O
O18 .1138(4) .767(2) .3225(7) .0147(4) Uiso 1 O
O19 .1482(4) .108(2) .4201(8) .0147(4) Uiso 1 O
O20 .1335(5) .572(2) .4344(8) .0147(4) Uiso 1 O
O21 .1289(6) .2135(17) .4971(7) .0147(4) Uiso 1 O
O22 .1874(4) .683(3) .1125(7) .0147(4) Uiso 1 O
O23 .1970(3) .245(3) .2760(5) .0147(4) Uiso 1 O
O24 .1956(4) .707(2) .4056(7) .0147(4) Uiso 1 O
O25 .2476(5) .6042(19) -.0274(7) .0147(4) Uiso 1 O
O26 .2460(5) .1403(19) .0029(7) .0147(4) Uiso 1 O
O27 .2307(4) .7340(17) .0647(8) .0147(4) Uiso 1 O
O28 .2610(4) .588(3) .1673(8) .0147(4) Uiso 1 O
O29 .2374(4) .052(2) .1415(8) .0147(4) Uiso 1 O
O30 .2530(7) .266(2) .2499(9) .0147(4) Uiso 1 O
O31 .2661(3) .3708(19) .3499(7) .0147(4) Uiso 1 O
O32 .2511(4) .9070(19) .3139(7) .0147(4) Uiso 1 O
O33 .2674(4) .7649(18) .4277(9) .0147(4) Uiso 1 O
O34 .3093(4) .805(2) .0776(8) .0147(4) Uiso 1 O
O35 .3177(4) .181(3) .2240(7) .0147(4) Uiso 1 O
O36 .3296(3) .747(3) .3947(6) .0147(4) Uiso 1 O
O37 .3514(4) .424(3) .0770(8) .0147(4) Uiso 1 O
O38 .3766(4) .886(2) .0839(9) .0147(4) Uiso 1 O
O39 .3713(5) .689(2) .1665(7) .0147(4) Uiso 1 O
O40 .3890(5) .322(2) .2564(9) .0147(4) Uiso 1 O
O41 .3738(5) .858(2) .2713(9) .0147(4) Uiso 1 O
O42 .3655(4) .223(2) .3287(7) .0147(4) Uiso 1 O
O43 .3850(4) .417(2) .4400(7) .0147(4) Uiso 1 O
O44 .4005(3) .881(2) .4257(7) .0147(4) Uiso 1 O
O45 .3778(6) .7768(19) .4990(6) .0147(4) Uiso 1 O
O46 .4338(4) .302(3) .1164(6) .0147(4) Uiso 1 O
O47 .4460(4) .718(2) .2681(7) .0147(4) Uiso 1 O
O48 .4477(4) .2868(18) .4125(8) .0147(4) Uiso 1 O
O49 .4868(5) .0836(18) -.0234(7) .0147(4) Uiso 1 O
O50 .5016(5) .6198(18) .0121(7) .0147(4) Uiso 1 O
O51 .4817(5) .251(2) .0763(9) .0147(4) Uiso 1 O
O52 .4831(4) -.068(2) .1497(8) .0147(4) Uiso 1 O
O53 .5066(4) .395(2) .1784(8) .0147(4) Uiso 1 O
O54 .5111(5) .754(2) .2647(9) .0147(4) Uiso 1 O
O55 .4940(4) .0829(19) .3205(8) .0147(4) Uiso 1 O
O56 .5106(5) .6194(19) .3555(7) .0147(4) Uiso 1 O
O57 .5200(4) .2233(18) .4373(8) .0147(4) Uiso 1 O
O58 .5577(4) .223(2) .0779(8) .0147(4) Uiso 1 O
O59 .5655(4) .799(3) .2184(6) .0147(4) Uiso 1 O
O60 .5747(4) .248(3) .3910(7) .0147(4) Uiso 1 O
O61 .6175(4) .117(2) .0640(7) .0147(4) Uiso 1 O
O62 .6048(4) .5808(19) .0816(8) .0147(4) Uiso 1 O
O63 .6263(6) .248(2) .1611(6) .0147(4) Uiso 1 O
O64 .6232(5) .107(2) .2641(9) .0147(4) Uiso 1 O
O65 .6344(4) .643(2) .2429(8) .0147(4) Uiso 1 O
O66 .6163(5) .736(2) .3216(6) .0147(4) Uiso 1 O
O67 .6304(4) -.0823(19) .4319(7) .0147(4) Uiso 1 O
O68 .6448(4) .3815(19) .4166(8) .0147(4) Uiso 1 O
O69 .6263(6) .2791(16) .4944(6) .0147(4) Uiso 1 O
O70 .6837(4) .766(3) .1127(7) .0147(4) Uiso 1 O
O71 .6967(4) .271(3) .2686(7) .0147(4) Uiso 1 O
O72 .6964(4) .779(2) .4122(8) .0147(4) Uiso 1 O
O73 .7493(5) .3509(18) .0105(7) .0147(4) Uiso 1 O
O74 .7447(5) .8865(18) -.0227(7) .0147(4) Uiso 1 O
O75 .7320(5) .7477(19) .0724(8) .0147(4) Uiso 1 O
O76 .7357(4) .412(2) .1445(8) .0147(4) Uiso 1 O
O77 .7562(4) .876(2) .1753(7) .0147(4) Uiso 1 O
O78 .7594(6) .242(2) .2594(9) .0147(4) Uiso 1 O
O79 .7625(5) .371(2) .3530(7) .0147(4) Uiso 1 O
O80 .7455(5) .908(2) .3181(7) .0147(4) Uiso 1 O
O81 .7686(4) .762(2) .4341(8) .0147(4) Uiso 1 O
O82 .8102(4) .712(2) .0820(8) .0147(4) Uiso 1 O
O83 .8169(3) .270(3) .2184(5) .0147(4) Uiso 1 O
O84 .8258(4) .746(3) .3920(7) .0147(4) Uiso 1 O
O85 .8682(5) .619(2) .0633(9) .0147(4) Uiso 1 O
O86 .8531(4) .082(2) .0783(9) .0147(4) Uiso 1 O
O87 .8802(5) .765(2) .1609(8) .0147(4) Uiso 1 O
O88 .8708(5) .611(2) .2584(11) .0147(4) Uiso 1 O
O89 .8873(4) .147(2) .2445(10) .0147(4) Uiso 1 O
O90 .8687(4) .250(2) .3221(6) .0147(4) Uiso 1 O
O91 .8826(5) .4217(19) .4329(8) .0147(4) Uiso 1 O
O92 .8951(4) .8853(19) .4153(9) .0147(4) Uiso 1 O
O93 .8780(6) .7819(16) .4947(6) .0147(4) Uiso 1 O
O94 .9331(4) .257(3) .1136(6) .0147(4) Uiso 1 O
O95 .9476(3) .759(3) .2720(8) .0147(4) Uiso 1 O
O96 .9488(3) .271(2) .4141(4) .0147(4) Uiso 1 O

loop_
_atom_type_symbol
_atom_type_description
_atom_type_scat_dispersion_real
_atom_type_scat_dispersion_imag
_atom_type_scat_source
Al Al .204 .246 'International Tables for Crystallography (Vol. IV)'
P P .283 .434 'International Tables for Crystallography (Vol. IV)'
O O .047 .032 'International Tables for Crystallography (Vol. IV)'

loop_
_diffrn_radiation_type
_diffrn_radiation_wavelength
CuK\a~1~ 1.54056

loop_
_geom_angle_atom_site_label_1
_geom_angle_atom_site_label_2
_geom_angle_atom_site_label_3
_geom_angle_site_symmetry_1
_geom_angle_site_symmetry_3
_geom_angle
_geom_angle_publ_flag
O1 Al1 O2 . . 108.3(3) no
O1 Al1 O3 . . 109.6(3) no
O1 Al1 O10 . . 110.2(3) no
O2 Al1 O3 . . 110.4(3) no
O2 Al1 O10 . . 109.1(3) no
O3 Al1 O10 . . 109.1(3) no
O4 Al2 O5 1_565 . 109.2(3) no
O4 Al2 O6 1_565 . 110.3(3) no
O4 Al2 O11 1_565 . 109.3(3) no
O5 Al2 O6 . . 110.0(3) no
O5 Al2 O11 . . 108.7(3) no
O6 Al2 O11 . . 109.4(3) no
O7 Al3 O8 . . 109.1(3) no
O7 Al3 O9 . . 109.7(3) no
O7 Al3 O12 . . 109.2(3) no
O8 Al3 O9 . . 110.3(3) no
O8 Al3 O12 . . 109.0(3) no
O9 Al3 O12 . . 109.4(3) no
O13 Al4 O14 1_565 . 108.1(3) no
O13 Al4 O21 1_565 2_564 111.0(3) no
O13 Al4 O22 1_565 . 108.8(3) no
O14 Al4 O21 . 2_564 109.7(3) no
O14 Al4 O22 . . 109.5(3) no
O21 Al4 O22 2_564 . 109.8(3) no
O15 Al5 O16 . . 110.4(3) no
O15 Al5 O17 . . 110.0(3) no
O15 Al5 O23 . . 109.7(3) no
O16 Al5 O17 . . 108.8(3) no
O16 Al5 O23 . . 109.3(3) no
O17 Al5 O23 . . 108.6(3) no
O18 Al6 O19 . 1_565 110.0(3) no
O18 Al6 O20 . . 110.4(3) no
O18 Al6 O24 . . 108.9(3) no
O19 Al6 O20 1_565 . 108.6(3) no
O19 Al6 O24 1_565 . 109.1(3) no
O20 Al6 O24 . . 109.8(3) no
O25 Al7 O26 . 1_565 109.3(3) no
O25 Al7 O27 . . 110.3(3) no
O25 Al7 O34 . . 109.6(3) no
O26 Al7 O27 1_565 . 109.5(3) no
O26 Al7 O34 1_565 . 109.2(3) no
O27 Al7 O34 . . 109.1(3) no
O28 Al8 O29 . . 108.9(3) no
O28 Al8 O30 . . 109.6(3) no
O28 Al8 O35 . . 108.9(3) no
O29 Al8 O30 . . 109.9(3) no
O29 Al8 O35 . . 109.7(3) no
O30 Al8 O35 . . 109.9(3) no
O31 Al9 O32 . . 109.5(3) no
O31 Al9 O33 . . 109.4(3) no
O31 Al9 O36 . . 109.3(3) no
O32 Al9 O33 . . 110.1(3) no
O32 Al9 O36 . . 108.8(3) no
O33 Al9 O36 . . 109.8(3) no
O37 Al10 O38 . 1_545 110.4(3) no
O37 Al10 O45 . 2_564 110.2(3) no
O37 Al10 O46 . . 108.7(3) no
O38 Al10 O45 1_545 2_564 108.9(3) no
O38 Al10 O46 1_545 . 109.1(3) no
O45 Al10 O46 2_564 . 109.5(3) no
O39 Al11 O40 . . 109.1(3) no
O39 Al11 O41 . . 110.0(3) no
O39 Al11 O47 . . 109.5(3) no
O40 Al11 O41 . . 109.1(3) no
O40 Al11 O47 . . 109.6(3) no
O41 Al11 O47 . . 109.5(3) no
O42 Al12 O43 . . 109.6(3) no
O42 Al12 O44 . 1_545 109.8(3) no
O42 Al12 O48 . . 109.9(3) no
O43 Al12 O44 . 1_545 109.1(3) no
O43 Al12 O48 . . 109.4(3) no
O44 Al12 O48 1_545 . 109.0(3) no
O49 Al13 O50 . . 109.3(3) no
O49 Al13 O51 . . 109.8(3) no
O49 Al13 O58 . . 109.3(3) no
O50 Al13 O51 . . 109.6(3) no
O50 Al13 O58 . . 109.4(3) no
O51 Al13 O58 . . 109.4(3) no
O52 Al14 O53 1_565 . 109.7(3) no
O52 Al14 O54 1_565 . 110.0(3) no
O52 Al14 O59 1_565 . 109.3(3) no
O53 Al14 O54 . . 110.0(3) no
O53 Al14 O59 . . 108.7(3) no
O54 Al14 O59 . . 109.2(3) no
O55 Al15 O56 . . 109.4(3) no
O55 Al15 O57 . . 109.7(3) no
O55 Al15 O60 . . 109.5(3) no
O56 Al15 O57 . . 109.4(3) no
O56 Al15 O60 . . 109.7(3) no
O57 Al15 O60 . . 109.2(3) no
O61 Al16 O62 1_565 . 108.8(3) no
O61 Al16 O69 1_565 2_564 109.4(3) no
O61 Al16 O70 1_565 . 108.8(3) no
O62 Al16 O69 . 2_564 110.4(3) no
O62 Al16 O70 . . 109.3(3) no
O69 Al16 O70 2_564 . 110.1(3) no
O63 Al17 O64 . . 110.5(3) no
O63 Al17 O65 . . 110.0(3) no
O63 Al17 O71 . . 109.2(3) no
O64 Al17 O65 . . 109.4(3) no
O64 Al17 O71 . . 108.9(3) no
O65 Al17 O71 . . 108.8(3) no
O66 Al18 O67 . 1_565 110.0(3) no
O66 Al18 O68 . . 109.8(3) no
O66 Al18 O72 . . 109.6(3) no
O67 Al18 O68 1_565 . 108.8(3) no
O67 Al18 O72 1_565 . 109.8(3) no
O68 Al18 O72 . . 108.9(3) no
O73 Al19 O74 . . 108.8(3) no
O73 Al19 O75 . . 109.7(3) no
O73 Al19 O82 . . 109.6(3) no
O74 Al19 O75 . . 109.9(3) no
O74 Al19 O82 . . 109.7(3) no
O75 Al19 O82 . . 109.1(3) no
O76 Al20 O77 . 1_545 108.9(3) no
O76 Al20 O78 . . 110.4(3) no
O76 Al20 O83 . . 109.4(3) no
O77 Al20 O78 1_545 . 109.9(3) no
O77 Al20 O83 1_545 . 109.3(3) no
O78 Al20 O83 . . 109.0(3) no
O79 Al21 O80 . . 109.6(3) no
O79 Al21 O81 . . 109.3(3) no
O79 Al21 O84 . . 109.0(3) no
O80 Al21 O81 . . 110.2(3) no
O80 Al21 O84 . . 109.4(3) no
O81 Al21 O84 . . 109.4(3) no
O85 Al22 O86 . . 109.3(3) no
O85 Al22 O93 . 2_564 110.1(3) no
O85 Al22 O94 . . 108.9(3) no
O86 Al22 O93 . 2_564 109.9(3) no
O86 Al22 O94 . . 109.1(3) no
O93 Al22 O94 2_564 . 109.5(3) no
O87 Al23 O88 . . 110.4(3) no
O87 Al23 O89 . 1_565 109.8(3) no
O87 Al23 O95 . . 109.4(3) no
O88 Al23 O89 . 1_565 109.7(3) no
O88 Al23 O95 . . 109.1(3) no
O89 Al23 O95 1_565 . 108.4(3) no
O90 Al24 O91 . . 109.9(3) no
O90 Al24 O92 . 1_545 110.0(3) no
O90 Al24 O96 . . 110.0(3) no
O91 Al24 O92 . 1_545 108.7(3) no
O91 Al24 O96 . . 110.2(3) no
O92 Al24 O96 1_545 . 108.1(3) no
O10 P1 O13 . . 109.0(3) no
O10 P1 O14 . . 110.0(3) no
O10 P1 O15 . . 109.4(3) no
O13 P1 O14 . . 108.1(3) no
O13 P1 O15 . . 110.2(3) no
O14 P1 O15 . . 110.2(3) no
O11 P2 O16 . 1_565 108.6(3) no
O11 P2 O17 . . 109.1(3) no
O11 P2 O18 . . 110.0(3) no
O16 P2 O17 1_565 . 109.1(3) no
O16 P2 O18 1_565 . 109.7(3) no
O17 P2 O18 . . 110.4(3) no
O12 P3 O19 . . 108.6(3) no
O12 P3 O20 . . 109.1(3) no
O12 P3 O21 . . 109.7(3) no
O19 P3 O20 . . 108.4(3) no
O19 P3 O21 . . 110.2(3) no
O20 P3 O21 . . 110.7(3) no
O22 P4 O27 . . 108.8(3) no
O22 P4 O28 . . 109.2(3) no
O22 P4 O29 . 1_565 109.9(3) no
O27 P4 O28 . . 109.8(3) no
O27 P4 O29 . 1_565 110.0(3) no
O28 P4 O29 . 1_565 109.2(3) no
O23 P5 O30 . . 110.0(3) no
O23 P5 O31 . . 109.3(3) no
O23 P5 O32 . 1_545 108.5(3) no
O30 P5 O31 . . 109.7(3) no
O30 P5 O32 . 1_545 110.0(3) no
O31 P5 O32 . 1_545 109.3(3) no
O24 P6 O25 . 2_565 109.0(3) no
O24 P6 O26 . 2_565 109.3(3) no
O24 P6 O33 . . 109.3(3) no
O25 P6 O26 2_565 2_565 109.2(3) no
O25 P6 O33 2_565 . 109.9(3) no
O26 P6 O33 2_565 . 110.2(3) no
O34 P7 O37 . . 109.7(3) no
O34 P7 O38 . . 109.1(3) no
O34 P7 O39 . . 108.8(3) no
O37 P7 O38 . . 109.8(3) no
O37 P7 O39 . . 110.2(3) no
O38 P7 O39 . . 109.2(3) no
O35 P8 O40 . . 110.1(3) no
O35 P8 O41 . 1_545 109.3(3) no
O35 P8 O42 . . 109.9(3) no
O40 P8 O41 . 1_545 109.1(3) no
O40 P8 O42 . . 109.2(3) no
O41 P8 O42 1_545 . 109.3(3) no
O36 P9 O43 . . 109.6(3) no
O36 P9 O44 . . 109.0(3) no
O36 P9 O45 . . 109.5(3) no
O43 P9 O44 . . 109.3(3) no
O43 P9 O45 . . 109.4(3) no
O44 P9 O45 . . 110.2(3) no
O46 P10 O51 . . 109.0(3) no
O46 P10 O52 . . 109.0(3) no
O46 P10 O53 . . 108.9(3) no
O51 P10 O52 . . 109.8(3) no
O51 P10 O53 . . 110.6(3) no
O52 P10 O53 . . 109.6(3) no
O47 P11 O54 . . 109.6(3) no
O47 P11 O55 . 1_565 109.7(3) no
O47 P11 O56 . . 109.4(3) no
O54 P11 O55 . 1_565 109.7(3) no
O54 P11 O56 . . 109.4(3) no
O55 P11 O56 1_565 . 109.0(3) no
O48 P12 O49 . 2_555 108.9(3) no
O48 P12 O50 . 2_565 109.6(3) no
O48 P12 O57 . . 109.6(3) no
O49 P12 O50 2_555 2_565 109.3(3) no
O49 P12 O57 2_555 . 109.6(3) no
O50 P12 O57 2_565 . 110.0(3) no
O58 P13 O61 . . 109.1(3) no
O58 P13 O62 . . 109.8(3) no
O58 P13 O63 . . 109.0(3) no
O61 P13 O62 . . 108.4(3) no
O61 P13 O63 . . 110.3(3) no
O62 P13 O63 . . 110.3(3) no
O59 P14 O64 . 1_565 108.2(3) no
O59 P14 O65 . . 108.7(3) no
O59 P14 O66 . . 110.3(3) no
O64 P14 O65 1_565 . 109.4(3) no
O64 P14 O66 1_565 . 109.9(3) no
O65 P14 O66 . . 110.3(3) no
O60 P15 O67 . . 109.4(3) no
O60 P15 O68 . . 108.6(3) no
O60 P15 O69 . . 110.0(3) no
O67 P15 O68 . . 108.6(3) no
O67 P15 O69 . . 110.5(3) no
O68 P15 O69 . . 109.8(3) no
O70 P16 O75 . . 109.1(3) no
O70 P16 O76 . . 109.0(3) no
O70 P16 O77 . . 109.6(3) no
O75 P16 O76 . . 110.0(3) no
O75 P16 O77 . . 110.2(3) no
O76 P16 O77 . . 108.9(3) no
O71 P17 O78 . . 109.2(3) no
O71 P17 O79 . . 109.1(3) no
O71 P17 O80 . 1_545 109.5(3) no
O78 P17 O79 . . 109.9(3) no
O78 P17 O80 . 1_545 110.2(3) no
O79 P17 O80 . 1_545 109.0(3) no
O72 P18 O73 . 2_565 110.1(3) no
O72 P18 O74 . 2_575 109.0(3) no
O72 P18 O81 . . 109.4(3) no
O73 P18 O74 2_565 2_575 108.9(3) no
O73 P18 O81 2_565 . 110.0(3) no
O74 P18 O81 2_575 . 109.3(3) no
O82 P19 O85 . . 109.1(3) no
O82 P19 O86 . 1_565 109.7(3) no
O82 P19 O87 . . 109.2(3) no
O85 P19 O86 . 1_565 108.7(3) no
O85 P19 O87 . . 110.0(3) no
O86 P19 O87 1_565 . 110.0(3) no
O83 P20 O88 . . 108.7(3) no
O83 P20 O89 . . 108.3(3) no
O83 P20 O90 . . 110.4(3) no
O88 P20 O89 . . 109.4(3) no
O88 P20 O90 . . 110.2(3) no
O89 P20 O90 . . 109.9(3) no
O84 P21 O91 . . 109.9(3) no
O84 P21 O92 . . 108.4(3) no
O84 P21 O93 . . 109.8(3) no
O91 P21 O92 . . 108.4(3) no
O91 P21 O93 . . 110.0(3) no
O92 P21 O93 . . 110.4(3) no
O3 P22 O4 1_655 1_655 110.0(3) no
O3 P22 O5 1_655 1_655 110.3(3) no
O3 P22 O94 1_655 . 109.6(3) no
O4 P22 O5 1_655 1_655 109.1(3) no
O4 P22 O94 1_655 . 108.9(3) no
O5 P22 O94 1_655 . 109.0(3) no
O6 P23 O7 1_655 1_665 110.0(3) no
O6 P23 O8 1_655 1_655 110.2(3) no
O6 P23 O95 1_655 . 109.5(3) no
O7 P23 O8 1_665 1_655 108.9(3) no
O7 P23 O95 1_665 . 109.3(3) no
O8 P23 O95 1_655 . 108.8(3) no
O1 P24 O2 2_655 2_665 108.7(3) no
O1 P24 O9 2_655 1_655 110.3(3) no
O1 P24 O96 2_655 . 111.0(3) no
O2 P24 O9 2_665 1_655 109.5(3) no
O2 P24 O96 2_665 . 108.1(3) no
O9 P24 O96 1_655 . 109.2(3) no
Al1 O1 P24 . 2_454 145.0(4) no
Al1 O2 P24 . 2_464 145.1(5) no
Al1 O3 P22 . 1_455 145.6(7) no
Al2 O4 P22 1_545 1_455 143.8(5) no
Al2 O5 P22 . 1_455 143.5(4) no
Al2 O6 P23 . 1_455 157.6(8) no
Al3 O7 P23 . 1_445 142.8(4) no
Al3 O8 P23 . 1_455 142.9(5) no
Al3 O9 P24 . 1_455 148.5(7) no
Al1 O10 P1 . . 150.1(8) no
Al2 O11 P2 . . 149.5(6) no
Al3 O12 P3 . . 152.1(7) no
Al4 O13 P1 1_545 . 151.3(6) no
Al4 O14 P1 . . 138.6(5) no
Al5 O15 P1 . . 159.0(8) no
Al5 O16 P2 . 1_545 144.4(5) no
Al5 O17 P2 . . 142.6(4) no
Al6 O18 P2 . . 143.2(7) no
Al6 O19 P3 1_545 . 138.7(5) no
Al6 O20 P3 . . 142.3(5) no
Al4 O21 P3 2_515 . 151.6(4) no
Al4 O22 P4 . . 144.1(6) no
Al5 O23 P5 . . 166.2(9) no
Al6 O24 P6 . . 142.1(6) no
Al7 O25 P6 . 2_514 145.6(5) no
Al7 O26 P6 1_545 2_514 143.3(4) no
Al7 O27 P4 . . 143.0(6) no
Al8 O28 P4 . . 141.3(5) no
Al8 O29 P4 . 1_545 146.9(5) no
Al8 O30 P5 . . 167.5(7) no
Al9 O31 P5 . . 142.8(4) no
Al9 O32 P5 . 1_515 143.1(4) no
Al9 O33 P6 . . 142.1(6) no
Al7 O34 P7 . . 155.1(6) no
Al8 O35 P8 . . 156.7(7) no
Al9 O36 P9 . . 149.3(6) no
Al10 O37 P7 . . 138.2(5) no
Al10 O38 P7 1_515 . 147.2(5) no
Al11 O39 P7 . . 174.4(8) no
Al11 O40 P8 . . 141.6(5) no
Al11 O41 P8 . 1_515 140.7(4) no
Al12 O42 P8 . . 140.8(6) no
Al12 O43 P9 . . 140.0(4) no
Al12 O44 P9 1_515 . 137.0(4) no
Al10 O45 P9 2_515 . 168.6(6) no
Al10 O46 P10 . . 137.6(5) no
Al11 O47 P11 . . 169.8(8) no
Al12 O48 P12 . . 130.5(5) no
Al13 O49 P12 . 2_554 141.2(4) no
Al13 O50 P12 . 2_514 144.8(5) no
Al13 O51 P10 . . 157.5(8) no
Al14 O52 P10 1_545 . 143.2(5) no
Al14 O53 P10 . . 143.3(5) no
Al14 O54 P11 . . 158.7(9) no
Al15 O55 P11 . 1_545 141.2(5) no
Al15 O56 P11 . . 141.3(4) no
Al15 O57 P12 . . 142.8(6) no
Al13 O58 P13 . . 148.9(7) no
Al14 O59 P14 . . 149.2(6) no
Al15 O60 P15 . . 150.5(6) no
Al16 O61 P13 1_545 . 140.9(5) no
Al16 O62 P13 . . 142.6(5) no
Al17 O63 P13 . . 156.9(7) no
Al17 O64 P14 . 1_545 141.0(4) no
Al17 O65 P14 . . 144.1(5) no
Al18 O66 P14 . . 150.8(8) no
Al18 O67 P15 1_545 . 142.0(5) no
Al18 O68 P15 . . 140.4(5) no
Al16 O69 P15 2_515 . 153.6(5) no
Al16 O70 P16 . . 149.4(7) no
Al17 O71 P17 . . 173.5(7) no
Al18 O72 P18 . . 148.2(7) no
Al19 O73 P18 . 2_514 143.7(4) no
Al19 O74 P18 . 2_524 144.7(5) no
Al19 O75 P16 . . 146.9(7) no
Al20 O76 P16 . . 144.4(5) no
Al20 O77 P16 1_515 . 144.0(4) no
Al20 O78 P17 . . 158.1(8) no
Al21 O79 P17 . . 142.1(4) no
Al21 O80 P17 . 1_515 141.9(4) no
Al21 O81 P18 . . 148.5(7) no
Al19 O82 P19 . . 153.3(8) no
Al20 O83 P20 . . 153.7(7) no
Al21 O84 P21 . . 149.4(7) no
Al22 O85 P19 . . 140.1(5) no
Al22 O86 P19 . 1_545 139.1(5) no
Al23 O87 P19 . . 156.5(8) no
Al23 O88 P20 . . 142.4(4) no
Al23 O89 P20 1_545 . 142.2(4) no
Al24 O90 P20 . . 154.3(9) no
Al24 O91 P21 . . 141.8(4) no
Al24 O92 P21 1_515 . 142.1(5) no
Al22 O93 P21 2_515 . 152.9(5) no
Al22 O94 P22 . . 147.4(7) no
Al23 O95 P23 . . 175.1(8) no
Al24 O96 P24 . . 149.0(7) no

loop_
_geom_bond_atom_site_label_1
_geom_bond_atom_site_label_2
_geom_bond_site_symmetry_2
_geom_bond_distance
_geom_bond_publ_flag
Al1 O1 . 1.735(2) no
Al1 O2 . 1.733(2) no
Al1 O3 . 1.735(2) no
Al1 O10 . 1.733(2) no
Al2 O4 1_515 1.734(2) no
Al2 O5 . 1.736(2) no
Al2 O6 . 1.731(2) no
Al2 O11 . 1.734(2) no
Al3 O7 . 1.736(2) no
Al3 O8 . 1.734(2) no
Al3 O9 . 1.733(2) no
Al3 O12 . 1.733(2) no
Al4 O13 1_565 1.733(2) no
Al4 O14 . 1.737(2) no
Al4 O21 2_564 1.731(2) no
Al4 O22 . 1.735(2) no
Al5 O15 . 1.731(2) no
Al5 O16 . 1.734(2) no
Al5 O17 . 1.738(2) no
Al5 O23 . 1.731(2) no
Al6 O18 . 1.735(2) no
Al6 O19 1_565 1.736(2) no
Al6 O20 . 1.735(2) no
Al6 O24 . 1.735(2) no
Al7 O25 . 1.733(2) no
Al7 O26 1_565 1.735(2) no
Al7 O27 . 1.734(2) no
Al7 O34 . 1.731(2) no
Al8 O28 . 1.738(2) no
Al8 O29 . 1.736(2) no
Al8 O30 . 1.730(2) no
Al8 O35 . 1.733(2) no
Al9 O31 . 1.736(2) no
Al9 O32 . 1.734(2) no
Al9 O33 . 1.735(2) no
Al9 O36 . 1.733(2) no
Al10 O37 . 1.735(2) no
Al10 O38 1_545 1.734(2) no
Al10 O45 2_564 1.728(2) no
Al10 O46 . 1.737(2) no
Al11 O39 . 1.728(2) no
Al11 O40 . 1.737(2) no
Al11 O41 . 1.736(2) no
Al11 O47 . 1.730(2) no
Al12 O42 . 1.732(2) no
Al12 O43 . 1.734(2) no
Al12 O44 1_545 1.737(2) no
Al12 O48 . 1.736(2) no
Al13 O49 . 1.735(2) no
Al13 O50 . 1.735(2) no
Al13 O51 . 1.731(2) no
Al13 O58 . 1.733(2) no
Al14 O52 1_565 1.734(2) no
Al14 O53 . 1.736(2) no
Al14 O54 . 1.730(2) no
Al14 O59 . 1.734(2) no
Al15 O55 . 1.735(2) no
Al15 O56 . 1.735(2) no
Al15 O57 . 1.735(2) no
Al15 O60 . 1.732(2) no
Al16 O61 1_565 1.737(2) no
Al16 O62 . 1.736(2) no
Al16 O69 2_564 1.731(2) no
Al16 O70 . 1.734(2) no
Al17 O63 . 1.731(2) no
Al17 O64 . 1.734(2) no
Al17 O65 . 1.735(2) no
Al17 O71 . 1.730(2) no
Al18 O66 . 1.734(2) no
Al18 O67 1_565 1.736(2) no
Al18 O68 . 1.736(2) no
Al18 O72 . 1.734(2) no
Al19 O73 . 1.736(2) no
Al19 O74 . 1.733(2) no
Al19 O75 . 1.734(2) no
Al19 O82 . 1.732(2) no
Al20 O76 . 1.734(2) no
Al20 O77 1_545 1.736(2) no
Al20 O78 . 1.730(2) no
Al20 O83 . 1.733(2) no
Al21 O79 . 1.736(2) no
Al21 O80 . 1.734(2) no
Al21 O81 . 1.733(2) no
Al21 O84 . 1.733(2) no
Al22 O85 . 1.735(2) no
Al22 O86 . 1.737(2) no
Al22 O93 2_564 1.732(2) no
Al22 O94 . 1.734(2) no
Al23 O87 . 1.732(2) no
Al23 O88 . 1.735(2) no
Al23 O89 1_565 1.736(2) no
Al23 O95 . 1.731(2) no
Al24 O90 . 1.733(2) no
Al24 O91 . 1.735(2) no
Al24 O92 1_545 1.737(2) no
Al24 O96 . 1.733(2) no
P1 O10 . 1.521(2) no
P1 O13 . 1.522(2) no
P1 O14 . 1.524(2) no
P1 O15 . 1.520(2) no
P2 O11 . 1.522(2) no
P2 O16 1_565 1.524(2) no
P2 O17 . 1.522(2) no
P2 O18 . 1.523(2) no
P3 O12 . 1.522(2) no
P3 O19 . 1.526(2) no
P3 O20 . 1.523(2) no
P3 O21 . 1.520(2) no
P4 O22 . 1.523(2) no
P4 O27 . 1.524(2) no
P4 O28 . 1.523(2) no
P4 O29 1_565 1.522(2) no
P5 O23 . 1.519(2) no
P5 O30 . 1.518(2) no
P5 O31 . 1.524(2) no
P5 O32 1_545 1.525(2) no
P6 O24 . 1.524(2) no
P6 O25 2_565 1.523(2) no
P6 O26 2_565 1.522(2) no
P6 O33 . 1.523(2) no
P7 O34 . 1.520(2) no
P7 O37 . 1.525(2) no
P7 O38 . 1.522(2) no
P7 O39 . 1.518(2) no
P8 O35 . 1.520(2) no
P8 O40 . 1.523(2) no
P8 O41 1_545 1.526(2) no
P8 O42 . 1.523(2) no
P9 O36 . 1.521(2) no
P9 O43 . 1.523(2) no
P9 O44 . 1.524(2) no
P9 O45 . 1.516(2) no
P10 O46 . 1.525(2) no
P10 O51 . 1.519(2) no
P10 O52 . 1.524(2) no
P10 O53 . 1.521(2) no
P11 O47 . 1.518(2) no
P11 O54 . 1.519(2) no
P11 O55 1_565 1.525(2) no
P11 O56 . 1.525(2) no
P12 O48 . 1.526(2) no
P12 O49 2_555 1.525(2) no
P12 O50 2_565 1.521(2) no
P12 O57 . 1.521(2) no
P13 O58 . 1.522(2) no
P13 O61 . 1.524(2) no
P13 O62 . 1.524(2) no
P13 O63 . 1.520(2) no
P14 O59 . 1.522(2) no
P14 O64 1_565 1.525(2) no
P14 O65 . 1.522(2) no
P14 O66 . 1.520(2) no
P15 O60 . 1.522(2) no
P15 O67 . 1.524(2) no
P15 O68 . 1.526(2) no
P15 O69 . 1.520(2) no
P16 O70 . 1.522(2) no
P16 O75 . 1.521(2) no
P16 O76 . 1.524(2) no
P16 O77 . 1.522(2) no
P17 O71 . 1.516(2) no
P17 O78 . 1.519(2) no
P17 O79 . 1.524(2) no
P17 O80 1_545 1.525(2) no
P18 O72 . 1.522(2) no
P18 O73 2_565 1.522(2) no
P18 O74 2_575 1.524(2) no
P18 O81 . 1.522(2) no
P19 O82 . 1.520(2) no
P19 O85 . 1.525(2) no
P19 O86 1_565 1.525(2) no
P19 O87 . 1.520(2) no
P20 O83 . 1.522(2) no
P20 O88 . 1.525(2) no
P20 O89 . 1.523(2) no
P20 O90 . 1.520(2) no
P21 O84 . 1.521(2) no
P21 O91 . 1.524(2) no
P21 O92 . 1.523(2) no
P21 O93 . 1.519(2) no
P22 O3 1_655 1.522(2) no
P22 O4 1_655 1.524(2) no
P22 O5 1_655 1.522(2) no
P22 O94 . 1.522(2) no
P23 O6 1_655 1.519(2) no
P23 O7 1_665 1.524(2) no
P23 O8 1_655 1.525(2) no
P23 O95 . 1.517(2) no
P24 O1 2_655 1.521(2) no
P24 O2 2_665 1.524(2) no
P24 O9 1_655 1.522(2) no
P24 O96 . 1.522(2) no
